data_4508910
loop_
_publ_author_name
'George, Sumod'
'Lipstman, Sophia'
'Goldberg, Israel'

_publ_section_title
;
 Porphyrin Supramolecular Solids Assembled with the Aid of Lanthanide Ions
;
_journal_issue 12
_journal_name_full 'Crystal Growth &amp; Design'
_journal_page_first 2651
_journal_paper_doi 10.1021/cg060520r
_journal_volume 6
_journal_year 2006
_chemical_formula_moiety 'C150 H94 Cl3 Dy4 N14 O30'
_chemical_formula_sum 'C150 H94 Cl3 Dy4 N14 O30'
_chemical_formula_weight 3328.73
_chemical_name_systematic
; 
 ? 
;
_space_group_IT_number 15
_symmetry_cell_setting monoclinic
_symmetry_space_group_name_Hall '-C 2yc'
_symmetry_space_group_name_H-M 'C 1 2/c 1'
_atom_sites_solution_hydrogens geom
_atom_sites_solution_primary direct
_atom_sites_solution_secondary difmap
_audit_creation_method SHELXL-97
_cell_angle_alpha 90.00
_cell_angle_beta 106.264(2)
_cell_angle_gamma 90.00
_cell_formula_units_Z 4
_cell_length_a 21.6561(4)
_cell_length_b 23.9803(5)
_cell_length_c 30.9598(9)
_cell_measurement_reflns_used 18198
_cell_measurement_temperature 110(2)
_cell_measurement_theta_max 27.85
_cell_measurement_theta_min 1.41
_cell_volume 15434.6(6)
_computing_cell_refinement Denzo
_computing_data_collection 'Collect, Nonius B.V.'
_computing_data_reduction 'Denzo & Scalepack'
_computing_structure_refinement 'SHELXL-97 (Sheldrick, 1997)'
_computing_structure_solution DIRDIF-96
_diffrn_ambient_temperature 110(2)
_diffrn_detector_area_resol_mean 12.8
_diffrn_measured_fraction_theta_full 0.995
_diffrn_measured_fraction_theta_max 0.995
_diffrn_measurement_device_type 'Nonius KappaCCD'
_diffrn_measurement_method '0.5 deg. Phi & Omega scan'
_diffrn_radiation_monochromator graphite
_diffrn_radiation_source 'fine-focus sealed tube'
_diffrn_radiation_type MoK\a
_diffrn_radiation_wavelength 0.71073
_diffrn_reflns_av_R_equivalents 0.0750
_diffrn_reflns_av_sigmaI/netI 0.0683
_diffrn_reflns_limit_h_max 28
_diffrn_reflns_limit_h_min 0
_diffrn_reflns_limit_k_max 31
_diffrn_reflns_limit_k_min 0
_diffrn_reflns_limit_l_max 39
_diffrn_reflns_limit_l_min -40
_diffrn_reflns_number 66159
_diffrn_reflns_theta_full 27.86
_diffrn_reflns_theta_max 27.86
_diffrn_reflns_theta_min 2.08
_diffrn_standards_number 0
_exptl_absorpt_coefficient_mu 2.039
_exptl_absorpt_correction_T_max 0.8221
_exptl_absorpt_correction_T_min 0.6297
_exptl_absorpt_correction_type multi-scan
_exptl_absorpt_process_details 'Blessing, 1995'
_exptl_crystal_colour brown
_exptl_crystal_density_diffrn 1.433
_exptl_crystal_density_method 'not measured'
_exptl_crystal_description plates
_exptl_crystal_F_000 6588
_exptl_crystal_size_max 0.25
_exptl_crystal_size_mid 0.20
_exptl_crystal_size_min 0.10
_refine_diff_density_max 1.932
_refine_diff_density_min -1.863
_refine_diff_density_rms 0.163
_refine_ls_extinction_method none
_refine_ls_goodness_of_fit_ref 1.022
_refine_ls_hydrogen_treatment constr
_refine_ls_matrix_type full
_refine_ls_number_parameters 902
_refine_ls_number_reflns 18313
_refine_ls_number_restraints 0
_refine_ls_restrained_S_all 1.022
_refine_ls_R_factor_all 0.0913
_refine_ls_R_factor_gt 0.0586
_refine_ls_shift/su_max 0.036
_refine_ls_shift/su_mean 0.001
_refine_ls_structure_factor_coef Fsqd
_refine_ls_weighting_details 'calc w=1/[\s^2^(Fo^2^)+(0.1033P)^2^+0.0000P] where P=(Fo^2^+2Fc^2^)/3'
_refine_ls_weighting_scheme calc
_refine_ls_wR_factor_gt 0.1561
_refine_ls_wR_factor_ref 0.1683
_reflns_number_gt 12256
_reflns_number_total 18313
_reflns_threshold_expression >2sigma(I)
_cod_data_source_file cg060520rsup1.cif
_cod_data_source_block Compound-2
_cod_original_sg_symbol_H-M 'C 2/c'
_cod_database_code 4508910

loop_
_symmetry_equiv_pos_as_xyz
'x, y, z'
'-x, y, -z+1/2'
'x+1/2, y+1/2, z'
'-x+1/2, y+1/2, -z+1/2'
'-x, -y, -z'
'x, -y, z-1/2'
'-x+1/2, -y+1/2, -z'
'x+1/2, -y+1/2, z-1/2'

loop_
_atom_site_label
_atom_site_type_symbol
_atom_site_fract_x
_atom_site_fract_y
_atom_site_fract_z
_atom_site_U_iso_or_equiv
_atom_site_adp_type
_atom_site_occupancy
_atom_site_symmetry_multiplicity
_atom_site_calc_flag
_atom_site_refinement_flags
Dy1 Dy 0.086634(12) 0.273079(11) 0.301161(8) 0.02937(9) Uani 1 1 d .
Dy2 Dy -0.176923(13) 0.808783(11) 0.587350(9) 0.03283(9) Uani 1 1 d .
C1 C 0.1369(3) 0.3549(2) 0.01125(19) 0.0355(13) Uani 1 1 d .
C2 C 0.1190(3) 0.4064(3) 0.0281(2) 0.0512(17) Uani 1 1 d .
H2 H 0.1060 0.4109 0.0548 0.061 Uiso 1 1 calc R
C3 C 0.1238(3) 0.4467(3) -0.0001(2) 0.0520(17) Uani 1 1 d .
H3 H 0.1149 0.4852 0.0024 0.062 Uiso 1 1 calc R
C4 C 0.1451(3) 0.4208(3) -0.0355(2) 0.0400(14) Uani 1 1 d .
C5 C 0.1618(3) 0.4498(2) -0.0704(2) 0.0384(14) Uani 1 1 d .
C6 C 0.1825(3) 0.4232(2) -0.10408(19) 0.0350(13) Uani 1 1 d .
C7 C 0.2028(3) 0.4526(3) -0.1386(2) 0.0432(15) Uani 1 1 d .
H7 H 0.2083 0.4917 -0.1406 0.052 Uiso 1 1 calc R
C8 C 0.2123(3) 0.4136(2) -0.1672(2) 0.0402(14) Uani 1 1 d .
H8 H 0.2262 0.4203 -0.1933 0.048 Uiso 1 1 calc R
C9 C 0.1978(3) 0.3600(2) -0.15148(18) 0.0351(13) Uani 1 1 d .
C10 C 0.1923(2) 0.3104(2) -0.17567(18) 0.0304(12) Uani 1 1 d .
C11 C 0.1726(2) 0.2593(2) -0.16037(19) 0.0330(13) Uani 1 1 d .
C12 C 0.1599(3) 0.2094(3) -0.1851(2) 0.0459(16) Uani 1 1 d .
H12 H 0.1574 0.2052 -0.2160 0.055 Uiso 1 1 calc R
C13 C 0.1517(3) 0.1686(3) -0.1572(2) 0.0432(15) Uani 1 1 d .
H13 H 0.1411 0.1308 -0.1648 0.052 Uiso 1 1 calc R
C14 C 0.1622(3) 0.1940(2) -0.1134(2) 0.0328(13) Uani 1 1 d .
C15 C 0.1700(3) 0.1650(3) -0.0730(2) 0.0367(14) Uani 1 1 d .
C16 C 0.1767(3) 0.1919(2) -0.03138(19) 0.0323(13) Uani 1 1 d .
C17 C 0.1855(3) 0.1642(3) 0.0113(2) 0.0409(14) Uani 1 1 d .
H17 H 0.1954 0.1259 0.0172 0.049 Uiso 1 1 calc R
C18 C 0.1773(3) 0.2023(2) 0.0413(2) 0.0358(13) Uani 1 1 d .
H18 H 0.1795 0.1960 0.0720 0.043 Uiso 1 1 calc R
C19 C 0.1643(3) 0.2550(2) 0.01701(19) 0.0335(13) Uani 1 1 d .
C20 C 0.1445(3) 0.3042(2) 0.03383(19) 0.0329(13) Uani 1 1 d .
N21 N 0.1507(2) 0.36474(19) -0.02885(16) 0.0341(11) Uani 1 1 d .
N22 N 0.1807(2) 0.36740(19) -0.11208(15) 0.0314(10) Uani 1 1 d .
N23 N 0.1703(2) 0.25030(19) -0.11717(15) 0.0304(10) Uani 1 1 d .
N24 N 0.1677(2) 0.24853(18) -0.02658(16) 0.0305(10) Uani 1 1 d .
C25 C 0.1593(3) 0.5118(2) -0.0718(2) 0.0381(14) Uani 1 1 d .
C26 C 0.2125(3) 0.5434(3) -0.0512(2) 0.0442(15) Uani 1 1 d .
H26 H 0.2490 0.5255 -0.0319 0.053 Uiso 1 1 calc R
C27 C 0.2148(3) 0.5993(2) -0.05753(18) 0.0354(13) Uani 1 1 d .
H27 H 0.2526 0.6197 -0.0432 0.042 Uiso 1 1 calc R
C28 C 0.1609(3) 0.6270(3) -0.08534(17) 0.0335(13) Uani 1 1 d .
C29 C 0.1060(3) 0.5956(3) -0.1044(2) 0.0410(14) Uani 1 1 d .
H29 H 0.0687 0.6136 -0.1227 0.049 Uiso 1 1 calc R
C30 C 0.1045(3) 0.5389(3) -0.0975(2) 0.0472(16) Uani 1 1 d .
H30 H 0.0662 0.5185 -0.1103 0.057 Uiso 1 1 calc R
C31 C 0.1636(3) 0.6878(3) -0.09281(19) 0.0340(13) Uani 1 1 d .
O32 O 0.2106(2) 0.71479(18) -0.07233(15) 0.0428(10) Uani 1 1 d .
O33 O 0.11473(19) 0.71109(16) -0.12117(13) 0.0358(9) Uani 1 1 d .
C34 C 0.2101(3) 0.3107(2) -0.21853(19) 0.0329(13) Uani 1 1 d .
C35 C 0.1663(3) 0.3013(3) -0.2602(2) 0.0407(15) Uani 1 1 d .
H35 H 0.1223 0.2956 -0.2618 0.049 Uiso 1 1 calc R
C36 C 0.1846(3) 0.2999(3) -0.2997(2) 0.0448(16) Uani 1 1 d .
H36 H 0.1537 0.2940 -0.3279 0.054 Uiso 1 1 calc R
C37 C 0.2484(3) 0.3074(2) -0.29732(18) 0.0325(13) Uani 1 1 d .
C38 C 0.2926(3) 0.3208(2) -0.2571(2) 0.0376(14) Uani 1 1 d .
H38 H 0.3357 0.3294 -0.2564 0.045 Uiso 1 1 calc R
C39 C 0.2737(3) 0.3217(2) -0.2177(2) 0.0364(13) Uani 1 1 d .
H39 H 0.3045 0.3299 -0.1898 0.044 Uiso 1 1 calc R
C40 C 0.2716(3) 0.3000(2) -0.33846(18) 0.0301(12) Uani 1 1 d .
O41 O 0.23246(19) 0.30212(17) -0.37711(13) 0.0392(10) Uani 1 1 d .
O42 O 0.33136(17) 0.29229(16) -0.33376(12) 0.0303(8) Uani 1 1 d .
C43 C 0.1705(3) 0.1028(3) -0.0743(2) 0.0399(14) Uani 1 1 d .
C44 C 0.2145(3) 0.0753(3) -0.0906(3) 0.0545(19) Uani 1 1 d .
H44 H 0.2453 0.0965 -0.1002 0.065 Uiso 1 1 calc R
C45 C 0.2161(4) 0.0181(3) -0.0935(3) 0.064(2) Uani 1 1 d .
H45 H 0.2464 0.0002 -0.1059 0.077 Uiso 1 1 calc R
C46 C 0.1714(4) -0.0139(3) -0.0777(3) 0.066(2) Uani 1 1 d .
C47 C 0.1259(4) 0.0138(3) -0.0621(3) 0.059(2) Uani 1 1 d .
H47 H 0.0947 -0.0066 -0.0523 0.070 Uiso 1 1 calc R
C48 C 0.1260(3) 0.0719(3) -0.0609(2) 0.0514(17) Uani 1 1 d .
H48 H 0.0943 0.0906 -0.0505 0.062 Uiso 1 1 calc R
C49 C 0.1744(5) -0.0764(3) -0.0810(3) 0.085(3) Uani 1 1 d .
O50 O 0.1959(3) -0.09888(19) -0.1099(2) 0.088(2) Uani 1 1 d .
O51 O 0.1530(4) -0.1048(2) -0.0533(2) 0.095(2) Uani 1 1 d .
C52 C 0.1282(3) 0.3005(2) 0.07723(19) 0.0323(13) Uani 1 1 d .
C53 C 0.0637(3) 0.3003(3) 0.0769(2) 0.0489(18) Uani 1 1 d .
H53 H 0.0311 0.3037 0.0491 0.059 Uiso 1 1 calc R
C54 C 0.0463(3) 0.2950(3) 0.1172(2) 0.0418(15) Uani 1 1 d .
H54 H 0.0023 0.2956 0.1168 0.050 Uiso 1 1 calc R
C55 C 0.0935(3) 0.2889(2) 0.15694(19) 0.0304(12) Uani 1 1 d .
C56 C 0.1581(3) 0.2921(3) 0.15773(19) 0.0349(13) Uani 1 1 d .
H56 H 0.1906 0.2908 0.1856 0.042 Uiso 1 1 calc R
C57 C 0.1748(3) 0.2972(2) 0.1186(2) 0.0335(13) Uani 1 1 d .
H57 H 0.2190 0.2984 0.1195 0.040 Uiso 1 1 calc R
C58 C 0.0749(3) 0.2796(2) 0.1991(2) 0.0336(13) Uani 1 1 d .
O59 O 0.01550(19) 0.27518(16) 0.19709(14) 0.0380(10) Uani 1 1 d .
O60 O 0.1182(2) 0.27681(16) 0.23621(13) 0.0370(9) Uani 1 1 d .
Cl61 Cl 0.16686(7) 0.30776(6) -0.07151(5) 0.0391(3) Uani 1 1 d .
C62 C 0.0000 0.9186(3) 0.2500 0.0318(17) Uani 1 2 d S
C63 C -0.0074(2) 0.8914(2) 0.28802(19) 0.0313(12) Uani 1 1 d .
C64 C -0.0158(3) 0.9194(2) 0.3277(2) 0.0386(14) Uani 1 1 d .
H64 H -0.0168 0.9586 0.3323 0.046 Uiso 1 1 calc R
C65 C -0.0220(3) 0.8796(2) 0.35637(19) 0.0357(13) Uani 1 1 d .
H65 H -0.0274 0.8852 0.3855 0.043 Uiso 1 1 calc R
C66 C -0.0189(3) 0.8261(2) 0.33514(19) 0.0323(12) Uani 1 1 d .
C67 C -0.0212(3) 0.7745(2) 0.35558(19) 0.0308(12) Uani 1 1 d .
C68 C -0.0113(2) 0.7228(2) 0.33771(19) 0.0326(13) Uani 1 1 d .
C69 C -0.0116(3) 0.6702(2) 0.3595(2) 0.0372(14) Uani 1 1 d .
H69 H -0.0160 0.6649 0.3889 0.045 Uiso 1 1 calc R
C70 C -0.0046(3) 0.6292(3) 0.3312(2) 0.0457(15) Uani 1 1 d .
H70 H -0.0026 0.5902 0.3369 0.055 Uiso 1 1 calc R
C71 C -0.0007(3) 0.6570(2) 0.28970(19) 0.0330(13) Uani 1 1 d .
C72 C 0.0000 0.6288(3) 0.2500 0.0370(19) Uani 1 2 d S
N73 N -0.0094(2) 0.83448(19) 0.29333(15) 0.0314(10) Uani 1 1 d .
N74 N -0.0037(2) 0.71421(19) 0.29545(16) 0.0317(11) Uani 1 1 d .
C75 C 0.0000 0.9815(3) 0.2500 0.0326(18) Uani 1 2 d S
C76 C 0.0513(3) 1.0109(2) 0.2762(2) 0.0368(13) Uani 1 1 d .
H76 H 0.0871 0.9911 0.2945 0.044 Uiso 1 1 calc R
C77 C 0.0523(3) 1.0695(2) 0.2766(2) 0.0383(14) Uani 1 1 d .
H77 H 0.0887 1.0886 0.2950 0.046 Uiso 1 1 calc R
C78 C 0.0000 1.0998(3) 0.2500 0.0360(19) Uani 1 2 d S
C79 C 0.0000 1.1607(3) 0.2500 0.0300(17) Uani 1 2 d S
O80 O 0.04884(19) 1.18588(15) 0.27388(15) 0.0383(10) Uani 1 1 d .
C81 C -0.0360(3) 0.7756(2) 0.4002(2) 0.0331(13) Uani 1 1 d .
C82 C 0.0118(3) 0.7797(4) 0.4388(2) 0.074(3) Uani 1 1 d .
H82 H 0.0551 0.7781 0.4374 0.089 Uiso 1 1 calc R
C83 C 0.0005(3) 0.7859(5) 0.4797(2) 0.084(3) Uani 1 1 d .
H83 H 0.0358 0.7896 0.5059 0.100 Uiso 1 1 calc R
C84 C -0.0622(3) 0.7869(3) 0.4836(2) 0.0459(16) Uani 1 1 d .
C85 C -0.1118(3) 0.7815(3) 0.4444(3) 0.0548(19) Uani 1 1 d .
H85 H -0.1551 0.7804 0.4458 0.066 Uiso 1 1 calc R
C86 C -0.0987(3) 0.7774(3) 0.4027(3) 0.065(2) Uani 1 1 d .
H86 H -0.1333 0.7759 0.3759 0.078 Uiso 1 1 calc R
C87 C -0.0738(4) 0.7940(3) 0.5295(3) 0.0535(19) Uani 1 1 d .
O88 O -0.0281(3) 0.8116(4) 0.56050(19) 0.111(3) Uani 1 1 d .
O89 O -0.1290(2) 0.78223(18) 0.53278(16) 0.0530(12) Uani 1 1 d .
C90 C 0.0000 0.5674(3) 0.2500 0.0314(17) Uani 1 2 d S
C91 C 0.0512(3) 0.5364(2) 0.2772(2) 0.0425(15) Uani 1 1 d .
H91 H 0.0872 0.5557 0.2958 0.051 Uiso 1 1 calc R
C92 C 0.0512(3) 0.4792(2) 0.2778(2) 0.0431(15) Uani 1 1 d .
H92 H 0.0862 0.4598 0.2974 0.052 Uiso 1 1 calc R
C93 C 0.0000 0.4491(3) 0.2500 0.039(2) Uani 1 2 d S
C94 C 0.0000 0.3859(3) 0.2500 0.040(2) Uani 1 2 d S
O95 O 0.04917(19) 0.36121(16) 0.27454(14) 0.0422(10) Uani 1 1 d .
Cl96 Cl 0.0000 0.77507(11) 0.2500 0.0628(7) Uani 1 2 d S
O97 O 0.18416(19) 0.32628(17) 0.31908(13) 0.0387(9) Uani 1 1 d .
C98 C 0.2202(3) 0.3385(3) 0.2960(2) 0.060(2) Uani 1 1 d .
H98 H 0.2091 0.3249 0.2660 0.073 Uiso 1 1 calc R
N99 N 0.2728(3) 0.3689(3) 0.3096(2) 0.0642(17) Uani 1 1 d .
C100 C 0.2945(4) 0.3903(4) 0.3544(3) 0.095(3) Uani 1 1 d .
H10A H 0.2698 0.4238 0.3569 0.142 Uiso 1 1 calc R
H10B H 0.3403 0.3997 0.3613 0.142 Uiso 1 1 calc R
H10C H 0.2882 0.3620 0.3756 0.142 Uiso 1 1 calc R
C101 C 0.3148(4) 0.3795(4) 0.2803(3) 0.101(4) Uani 1 1 d .
H10D H 0.2966 0.3613 0.2511 0.151 Uiso 1 1 calc R
H10E H 0.3578 0.3644 0.2944 0.151 Uiso 1 1 calc R
H10F H 0.3179 0.4197 0.2758 0.151 Uiso 1 1 calc R
O102 O -0.2692(3) 0.8125(3) 0.5253(2) 0.103(2) Uiso 1 1 d .
H10G H -0.2564 0.8129 0.4980 0.155 Uiso 1 1 d R
H10H H -0.2943 0.7796 0.5260 0.155 Uiso 1 1 d R
O103 O -0.0696(3) 0.8255(3) 0.62891(19) 0.0791(16) Uiso 1 1 d .
H10I H -0.0472 0.7906 0.6346 0.119 Uiso 1 1 d R
H10J H -0.0691 0.8428 0.6570 0.119 Uiso 1 1 d R

loop_
_atom_site_aniso_label
_atom_site_aniso_U_11
_atom_site_aniso_U_22
_atom_site_aniso_U_33
_atom_site_aniso_U_23
_atom_site_aniso_U_13
_atom_site_aniso_U_12
Dy1 0.02940(15) 0.02952(16) 0.02716(15) -0.00483(10) 0.00457(11) 0.00365(10)
Dy2 0.04210(18) 0.03131(17) 0.02690(15) 0.00371(11) 0.01267(12) 0.00464(11)
C1 0.040(3) 0.042(4) 0.030(3) 0.003(3) 0.020(3) 0.008(3)
C2 0.074(5) 0.049(4) 0.043(4) 0.006(3) 0.037(4) 0.017(3)
C3 0.077(5) 0.044(4) 0.042(4) 0.002(3) 0.028(4) 0.013(3)
C4 0.053(4) 0.039(4) 0.033(3) 0.004(3) 0.020(3) 0.009(3)
C5 0.043(4) 0.033(3) 0.040(3) 0.006(3) 0.012(3) 0.007(3)
C6 0.035(3) 0.038(3) 0.033(3) 0.008(3) 0.012(3) 0.004(3)
C7 0.054(4) 0.043(4) 0.039(3) 0.010(3) 0.024(3) 0.009(3)
C8 0.053(4) 0.040(4) 0.033(3) 0.008(3) 0.021(3) 0.005(3)
C9 0.032(3) 0.046(4) 0.029(3) -0.004(3) 0.011(2) 0.007(3)
C10 0.021(3) 0.040(3) 0.031(3) -0.001(2) 0.009(2) 0.003(2)
C11 0.021(3) 0.044(4) 0.036(3) -0.008(3) 0.011(2) 0.000(2)
C12 0.038(4) 0.057(4) 0.048(4) -0.011(3) 0.022(3) -0.010(3)
C13 0.035(3) 0.051(4) 0.045(4) -0.012(3) 0.014(3) 0.000(3)
C14 0.028(3) 0.036(3) 0.037(3) -0.008(3) 0.014(2) -0.001(2)
C15 0.028(3) 0.048(4) 0.039(3) -0.007(3) 0.017(3) -0.003(3)
C16 0.035(3) 0.027(3) 0.037(3) -0.001(2) 0.013(3) -0.001(2)
C17 0.035(3) 0.046(4) 0.043(4) 0.003(3) 0.013(3) 0.009(3)
C18 0.032(3) 0.038(3) 0.039(3) 0.005(3) 0.012(3) 0.004(2)
C19 0.030(3) 0.037(3) 0.038(3) -0.002(3) 0.019(3) 0.000(2)
C20 0.040(3) 0.030(3) 0.033(3) 0.003(2) 0.017(3) 0.002(2)
N21 0.035(3) 0.032(3) 0.039(3) 0.001(2) 0.018(2) 0.006(2)
N22 0.034(3) 0.036(3) 0.027(2) 0.003(2) 0.013(2) 0.004(2)
N23 0.024(2) 0.037(3) 0.034(3) 0.000(2) 0.014(2) -0.0032(19)
N24 0.024(2) 0.029(3) 0.040(3) 0.001(2) 0.012(2) 0.0041(19)
C25 0.050(4) 0.032(3) 0.033(3) 0.000(3) 0.013(3) 0.003(3)
C26 0.044(4) 0.048(4) 0.038(3) 0.004(3) 0.007(3) 0.017(3)
C27 0.039(3) 0.034(3) 0.030(3) 0.000(2) 0.005(3) -0.003(3)
C28 0.035(3) 0.045(4) 0.018(3) 0.004(2) 0.003(2) 0.015(3)
C29 0.038(3) 0.044(4) 0.038(3) 0.009(3) 0.007(3) 0.008(3)
C30 0.043(4) 0.040(4) 0.055(4) 0.005(3) 0.009(3) -0.001(3)
C31 0.033(3) 0.045(4) 0.030(3) 0.006(3) 0.019(3) 0.010(3)
O32 0.049(3) 0.039(2) 0.043(3) 0.009(2) 0.018(2) 0.004(2)
O33 0.043(2) 0.037(2) 0.035(2) 0.0100(18) 0.0225(19) 0.0159(18)
C34 0.034(3) 0.036(3) 0.032(3) 0.002(2) 0.014(3) 0.004(2)
C35 0.025(3) 0.066(4) 0.033(3) 0.003(3) 0.012(3) 0.007(3)
C36 0.032(3) 0.071(5) 0.031(3) 0.002(3) 0.010(3) 0.009(3)
C37 0.033(3) 0.044(4) 0.022(3) 0.002(2) 0.011(2) 0.006(2)
C38 0.032(3) 0.044(4) 0.042(3) 0.003(3) 0.020(3) 0.007(3)
C39 0.032(3) 0.045(4) 0.032(3) -0.004(3) 0.008(2) 0.003(3)
C40 0.036(3) 0.033(3) 0.023(3) 0.001(2) 0.012(2) 0.000(2)
O41 0.037(2) 0.053(3) 0.029(2) 0.0072(19) 0.0107(18) 0.0065(19)
O42 0.025(2) 0.034(2) 0.032(2) 0.0030(17) 0.0090(16) 0.0025(16)
C43 0.036(3) 0.036(4) 0.050(4) -0.005(3) 0.016(3) -0.003(3)
C44 0.061(5) 0.039(4) 0.079(5) -0.009(4) 0.045(4) -0.009(3)
C45 0.078(5) 0.034(4) 0.100(6) -0.007(4) 0.055(5) -0.006(4)
C46 0.106(7) 0.039(4) 0.071(5) -0.018(4) 0.052(5) -0.017(4)
C47 0.077(5) 0.044(4) 0.070(5) -0.012(4) 0.045(4) -0.019(4)
C48 0.059(4) 0.047(4) 0.055(4) -0.015(3) 0.027(4) -0.004(3)
C49 0.149(9) 0.034(4) 0.106(7) -0.015(4) 0.091(7) -0.029(5)
O50 0.165(6) 0.035(3) 0.103(5) -0.021(3) 0.106(5) -0.029(3)
O51 0.183(7) 0.038(3) 0.104(5) -0.011(3) 0.104(5) -0.024(4)
C52 0.037(3) 0.026(3) 0.038(3) 0.005(2) 0.019(3) 0.002(2)
C53 0.031(3) 0.091(5) 0.029(3) 0.008(3) 0.014(3) 0.009(3)
C54 0.029(3) 0.068(4) 0.033(3) 0.004(3) 0.015(3) 0.008(3)
C55 0.035(3) 0.026(3) 0.036(3) 0.000(2) 0.018(3) -0.001(2)
C56 0.029(3) 0.045(3) 0.032(3) 0.007(3) 0.011(2) 0.000(3)
C57 0.029(3) 0.034(3) 0.040(3) 0.001(3) 0.013(3) -0.002(2)
C58 0.045(4) 0.018(3) 0.043(4) 0.002(2) 0.021(3) -0.002(2)
O59 0.041(2) 0.037(2) 0.046(3) -0.0070(18) 0.029(2) -0.0084(18)
O60 0.048(3) 0.036(2) 0.025(2) 0.0046(17) 0.0070(18) -0.0069(18)
Cl61 0.0385(8) 0.0422(9) 0.0406(8) -0.0003(6) 0.0175(6) 0.0010(6)
C62 0.038(5) 0.024(4) 0.033(4) 0.000 0.009(3) 0.000
C63 0.031(3) 0.025(3) 0.040(3) -0.001(2) 0.014(2) 0.000(2)
C64 0.050(4) 0.023(3) 0.043(3) -0.002(3) 0.013(3) 0.001(3)
C65 0.041(3) 0.034(3) 0.036(3) -0.008(3) 0.017(3) -0.004(3)
C66 0.030(3) 0.029(3) 0.038(3) -0.002(2) 0.010(2) 0.000(2)
C67 0.028(3) 0.030(3) 0.036(3) 0.002(2) 0.012(2) -0.001(2)
C68 0.019(3) 0.042(3) 0.037(3) -0.001(3) 0.008(2) 0.002(2)
C69 0.039(3) 0.029(3) 0.048(4) 0.006(3) 0.020(3) 0.007(2)
C70 0.057(4) 0.033(3) 0.047(4) 0.008(3) 0.014(3) 0.004(3)
C71 0.034(3) 0.029(3) 0.036(3) 0.001(2) 0.009(2) 0.001(2)
C72 0.029(4) 0.032(5) 0.047(5) 0.000 0.006(4) 0.000
N73 0.031(3) 0.030(3) 0.036(3) 0.002(2) 0.012(2) -0.0012(19)
N74 0.026(2) 0.028(3) 0.039(3) -0.003(2) 0.006(2) 0.0016(19)
C75 0.030(4) 0.027(4) 0.041(5) 0.000 0.011(4) 0.000
C76 0.029(3) 0.030(3) 0.049(4) 0.002(3) 0.007(3) 0.003(2)
C77 0.031(3) 0.024(3) 0.056(4) -0.005(3) 0.006(3) -0.004(2)
C78 0.032(4) 0.027(4) 0.045(5) 0.000 0.005(4) 0.000
C79 0.031(4) 0.028(4) 0.035(4) 0.000 0.015(4) 0.000
O80 0.035(2) 0.023(2) 0.055(3) 0.0011(18) 0.010(2) -0.0015(17)
C81 0.035(3) 0.029(3) 0.038(3) 0.000(2) 0.015(3) -0.003(2)
C82 0.027(4) 0.166(9) 0.034(4) 0.023(5) 0.016(3) 0.017(4)
C83 0.034(4) 0.189(10) 0.029(4) 0.019(5) 0.010(3) 0.024(5)
C84 0.051(4) 0.046(4) 0.048(4) 0.010(3) 0.027(3) 0.011(3)
C85 0.039(4) 0.066(5) 0.068(5) -0.026(4) 0.030(4) -0.023(3)
C86 0.045(4) 0.100(6) 0.058(5) -0.044(4) 0.030(4) -0.022(4)
C87 0.050(4) 0.065(5) 0.054(4) 0.020(4) 0.029(4) 0.025(4)
O88 0.046(4) 0.247(10) 0.039(3) 0.004(4) 0.010(3) 0.022(4)
O89 0.074(3) 0.039(3) 0.062(3) 0.001(2) 0.045(3) -0.002(2)
C90 0.031(4) 0.028(4) 0.034(4) 0.000 0.008(3) 0.000
C91 0.035(3) 0.025(3) 0.059(4) -0.005(3) -0.001(3) -0.004(2)
C92 0.031(3) 0.023(3) 0.068(4) 0.001(3) 0.002(3) 0.006(2)
C93 0.040(5) 0.019(4) 0.053(5) 0.000 0.003(4) 0.000
C94 0.043(5) 0.024(4) 0.048(5) 0.000 0.004(4) 0.000
O95 0.043(2) 0.021(2) 0.055(3) 0.0024(18) 0.002(2) 0.0039(18)
Cl96 0.0579(16) 0.0616(17) 0.0727(19) 0.000 0.0243(14) 0.000
O97 0.040(2) 0.043(2) 0.031(2) 0.0018(19) 0.0075(18) -0.0046(19)
C98 0.060(5) 0.074(5) 0.050(4) -0.014(4) 0.019(4) -0.028(4)
N99 0.057(4) 0.080(5) 0.063(4) -0.021(3) 0.029(3) -0.026(3)
C100 0.066(6) 0.158(10) 0.064(6) -0.037(6) 0.027(4) -0.049(6)
C101 0.075(6) 0.146(10) 0.099(7) -0.037(7) 0.051(6) -0.046(6)

loop_
_atom_type_symbol
_atom_type_description
_atom_type_scat_dispersion_real
_atom_type_scat_dispersion_imag
_atom_type_scat_source
C C 0.0033 0.0016 'International Tables Vol C Tables 4.2.6.8 and 6.1.1.4'
H H 0.0000 0.0000 'International Tables Vol C Tables 4.2.6.8 and 6.1.1.4'
O O 0.0106 0.0060 'International Tables Vol C Tables 4.2.6.8 and 6.1.1.4'
N N 0.0061 0.0033 'International Tables Vol C Tables 4.2.6.8 and 6.1.1.4'
Dy Dy -0.1892 4.4098 'International Tables Vol C Tables 4.2.6.8 and 6.1.1.4'
Cl Cl 0.1484 0.1585 'International Tables Vol C Tables 4.2.6.8 and 6.1.1.4'

loop_
_geom_angle_atom_site_label_1
_geom_angle_atom_site_label_2
_geom_angle_atom_site_label_3
_geom_angle
_geom_angle_site_symmetry_1
_geom_angle_site_symmetry_3
O59 Dy1 O60 124.08(15) 2 .
O59 Dy1 O80 77.15(14) 2 1_545
O60 Dy1 O80 82.96(14) . 1_545
O59 Dy1 O95 74.84(14) 2 .
O60 Dy1 O95 79.31(15) . .
O80 Dy1 O95 129.58(15) 1_545 .
O59 Dy1 O33 86.88(14) 2 6_566
O60 Dy1 O33 146.80(14) . 6_566
O80 Dy1 O33 118.99(14) 1_545 6_566
O95 Dy1 O33 100.42(14) . 6_566
O59 Dy1 O42 129.39(13) 2 7
O60 Dy1 O42 91.58(13) . 7
O80 Dy1 O42 72.82(13) 1_545 7
O95 Dy1 O42 153.50(14) . 7
O33 Dy1 O42 73.84(13) 6_566 7
O59 Dy1 O97 143.04(14) 2 .
O60 Dy1 O97 73.93(14) . .
O80 Dy1 O97 139.77(14) 1_545 .
O95 Dy1 O97 78.22(14) . .
O33 Dy1 O97 73.56(13) 6_566 .
O42 Dy1 O97 75.34(13) 7 .
O59 Dy1 Dy2 103.90(10) 2 5_566
O60 Dy1 Dy2 125.74(10) . 5_566
O80 Dy1 Dy2 84.75(10) 1_545 5_566
O95 Dy1 Dy2 142.44(10) . 5_566
O33 Dy1 Dy2 42.69(10) 6_566 5_566
O42 Dy1 Dy2 34.59(9) 7 5_566
O97 Dy1 Dy2 82.80(9) . 5_566
O89 Dy2 O103 82.52(19) . .
O89 Dy2 O102 82.3(2) . .
O103 Dy2 O102 157.2(2) . .
O89 Dy2 O32 76.73(15) . 2
O103 Dy2 O32 118.08(18) . 2
O102 Dy2 O32 74.5(2) . 2
O89 Dy2 O50 128.25(16) . 2_565
O103 Dy2 O50 84.6(2) . 2_565
O102 Dy2 O50 91.6(2) . 2_565
O32 Dy2 O50 150.19(18) 2 2_565
O89 Dy2 O42 140.31(15) . 3_456
O103 Dy2 O42 72.22(16) . 3_456
O102 Dy2 O42 129.3(2) . 3_456
O32 Dy2 O42 88.55(14) 2 3_456
O50 Dy2 O42 80.06(16) 2_565 3_456
O89 Dy2 O51 74.03(16) . 2_565
O103 Dy2 O51 78.2(2) . 2_565
O102 Dy2 O51 81.4(2) . 2_565
O32 Dy2 O51 144.12(18) 2 2_565
O50 Dy2 O51 54.27(16) 2_565 2_565
O42 Dy2 O51 127.32(17) 3_456 2_565
O89 Dy2 O41 150.60(16) . 3_456
O103 Dy2 O41 123.00(17) . 3_456
O102 Dy2 O41 76.8(2) . 3_456
O32 Dy2 O41 77.93(14) 2 3_456
O50 Dy2 O41 73.22(16) 2_565 3_456
O42 Dy2 O41 52.83(12) 3_456 3_456
O51 Dy2 O41 121.95(16) 2_565 3_456
O89 Dy2 O33 76.79(14) . 2
O103 Dy2 O33 68.60(16) . 2
O102 Dy2 O33 123.67(18) . 2
O32 Dy2 O33 50.10(14) 2 2
O50 Dy2 O33 141.35(18) 2_565 2
O42 Dy2 O33 65.77(12) 3_456 2
O51 Dy2 O33 138.02(17) 2_565 2
O41 Dy2 O33 97.95(12) 3_456 2
O89 Dy2 C49 101.60(19) . 2_565
O103 Dy2 C49 80.4(3) . 2_565
O102 Dy2 C49 86.2(3) . 2_565
O32 Dy2 C49 160.6(3) 2 2_565
O50 Dy2 C49 26.67(18) 2_565 2_565
O42 Dy2 C49 103.7(2) 3_456 2_565
O51 Dy2 C49 27.60(18) 2_565 2_565
O41 Dy2 C49 97.36(19) 3_456 2_565
O33 Dy2 C49 148.9(2) 2 2_565
O89 Dy2 C40 159.26(16) . 3_456
O103 Dy2 C40 97.00(18) . 3_456
O102 Dy2 C40 103.2(2) . 3_456
O32 Dy2 C40 85.40(15) 2 3_456
O50 Dy2 C40 72.08(16) 2_565 3_456
O42 Dy2 C40 26.71(14) 3_456 3_456
O51 Dy2 C40 126.33(16) 2_565 3_456
O41 Dy2 C40 26.43(14) 3_456 3_456
O33 Dy2 C40 83.71(13) 2 3_456
C49 Dy2 C40 98.74(19) 2_565 3_456
O89 Dy2 C31 73.14(14) . 2
O103 Dy2 C31 94.09(19) . 2
O102 Dy2 C31 97.6(2) . 2
O32 Dy2 C31 24.05(15) 2 2
O50 Dy2 C31 157.91(16) 2_565 2
O42 Dy2 C31 78.57(14) 3_456 2
O51 Dy2 C31 146.98(15) 2_565 2
O41 Dy2 C31 89.34(14) 3_456 2
O33 Dy2 C31 26.23(14) 2 2
C49 Dy2 C31 172.9(2) 2_565 2
C40 Dy2 C31 86.25(15) 3_456 2
N21 C1 C20 125.3(5) . .
N21 C1 C2 109.3(5) . .
C20 C1 C2 125.2(5) . .
C3 C2 C1 108.0(5) . .
C3 C2 H2 126.0 . .
C1 C2 H2 126.0 . .
C2 C3 C4 106.7(6) . .
C2 C3 H3 126.6 . .
C4 C3 H3 126.6 . .
N21 C4 C5 124.8(5) . .
N21 C4 C3 110.2(5) . .
C5 C4 C3 124.9(6) . .
C6 C5 C4 123.2(5) . .
C6 C5 C25 116.9(5) . .
C4 C5 C25 119.8(5) . .
N22 C6 C5 125.9(5) . .
N22 C6 C7 110.1(5) . .
C5 C6 C7 123.7(6) . .
C8 C7 C6 106.5(6) . .
C8 C7 H7 126.8 . .
C6 C7 H7 126.8 . .
C7 C8 C9 107.9(5) . .
C7 C8 H8 126.0 . .
C9 C8 H8 126.0 . .
N22 C9 C10 125.5(5) . .
N22 C9 C8 108.8(5) . .
C10 C9 C8 125.0(5) . .
C9 C10 C11 123.1(5) . .
C9 C10 C34 118.2(5) . .
C11 C10 C34 118.7(5) . .
N23 C11 C10 123.9(5) . .
N23 C11 C12 110.0(5) . .
C10 C11 C12 125.8(5) . .
C13 C12 C11 108.1(6) . .
C13 C12 H12 126.0 . .
C11 C12 H12 126.0 . .
C12 C13 C14 106.2(6) . .
C12 C13 H13 126.9 . .
C14 C13 H13 126.9 . .
N23 C14 C15 125.3(5) . .
N23 C14 C13 109.1(5) . .
C15 C14 C13 125.3(6) . .
C14 C15 C16 123.1(5) . .
C14 C15 C43 118.1(5) . .
C16 C15 C43 118.7(5) . .
N24 C16 C15 124.3(5) . .
N24 C16 C17 109.8(5) . .
C15 C16 C17 125.5(5) . .
C18 C17 C16 108.1(5) . .
C18 C17 H17 125.9 . .
C16 C17 H17 125.9 . .
C17 C18 C19 106.0(5) . .
C17 C18 H18 127.0 . .
C19 C18 H18 127.0 . .
N24 C19 C20 124.2(5) . .
N24 C19 C18 110.5(5) . .
C20 C19 C18 125.0(5) . .
C1 C20 C19 123.7(5) . .
C1 C20 C52 118.9(5) . .
C19 C20 C52 117.3(5) . .
C4 N21 C1 105.8(5) . .
C4 N21 Cl61 126.9(4) . .
C1 N21 Cl61 127.0(4) . .
C6 N22 C9 106.6(5) . .
C6 N22 Cl61 126.6(4) . .
C9 N22 Cl61 126.3(4) . .
C14 N23 C11 106.1(5) . .
C14 N23 Cl61 126.2(4) . .
C11 N23 Cl61 127.1(4) . .
C19 N24 C16 105.2(5) . .
C19 N24 Cl61 127.7(4) . .
C16 N24 Cl61 126.9(4) . .
C26 C25 C30 118.3(6) . .
C26 C25 C5 121.2(5) . .
C30 C25 C5 120.2(6) . .
C27 C26 C25 122.5(6) . .
C27 C26 H26 118.8 . .
C25 C26 H26 118.7 . .
C26 C27 C28 119.8(6) . .
C26 C27 H27 120.1 . .
C28 C27 H27 120.1 . .
C29 C28 C27 117.8(5) . .
C29 C28 C31 122.3(5) . .
C27 C28 C31 119.9(5) . .
C30 C29 C28 121.6(6) . .
C30 C29 H29 119.2 . .
C28 C29 H29 119.2 . .
C29 C30 C25 119.9(6) . .
C29 C30 H30 120.1 . .
C25 C30 H30 120.1 . .
O32 C31 O33 121.6(6) . .
O32 C31 C28 120.3(5) . .
O33 C31 C28 118.1(5) . .
O32 C31 Dy2 52.3(3) . 2
O33 C31 Dy2 70.1(3) . 2
C28 C31 Dy2 168.2(4) . 2
C31 O32 Dy2 103.7(4) . 2
C31 O33 Dy1 133.9(3) . 6_565
C31 O33 Dy2 83.7(3) . 2
Dy1 O33 Dy2 102.18(13) 6_565 2
C35 C34 C39 117.5(5) . .
C35 C34 C10 123.3(5) . .
C39 C34 C10 119.1(5) . .
C36 C35 C34 122.2(5) . .
C36 C35 H35 118.9 . .
C34 C35 H35 118.9 . .
C37 C36 C35 118.8(6) . .
C37 C36 H36 120.6 . .
C35 C36 H36 120.6 . .
C36 C37 C38 120.8(5) . .
C36 C37 C40 120.6(5) . .
C38 C37 C40 118.6(5) . .
C37 C38 C39 119.7(5) . .
C37 C38 H38 120.2 . .
C39 C38 H38 120.2 . .
C34 C39 C38 120.7(5) . .
C34 C39 H39 119.6 . .
C38 C39 H39 119.6 . .
O41 C40 O42 120.4(5) . .
O41 C40 C37 120.3(5) . .
O42 C40 C37 119.3(5) . .
O41 C40 Dy2 62.5(3) . 3_544
O42 C40 Dy2 59.0(3) . 3_544
C37 C40 Dy2 168.5(4) . 3_544
C40 O41 Dy2 91.0(3) . 3_544
C40 O42 Dy1 139.5(3) . 7
C40 O42 Dy2 94.3(3) . 3_544
Dy1 O42 Dy2 111.77(14) 7 3_544
C48 C43 C44 118.3(6) . .
C48 C43 C15 121.5(5) . .
C44 C43 C15 120.2(5) . .
C45 C44 C43 122.5(6) . .
C45 C44 H44 118.7 . .
C43 C44 H44 118.7 . .
C44 C45 C46 118.7(6) . .
C44 C45 H45 120.6 . .
C46 C45 H45 120.6 . .
C47 C46 C45 118.8(6) . .
C47 C46 C49 123.5(7) . .
C45 C46 C49 117.7(7) . .
C46 C47 C48 119.6(6) . .
C46 C47 H47 120.2 . .
C48 C47 H47 120.2 . .
C43 C48 C47 122.0(6) . .
C43 C48 H48 119.0 . .
C47 C48 H48 119.0 . .
O50 C49 O51 122.2(7) . .
O50 C49 C46 120.9(7) . .
O51 C49 C46 116.9(7) . .
O50 C49 Dy2 59.8(4) . 2_545
O51 C49 Dy2 62.4(4) . 2_545
C46 C49 Dy2 178.6(6) . 2_545
C49 O50 Dy2 93.5(4) . 2_545
C49 O51 Dy2 90.0(4) . 2_545
C57 C52 C53 118.3(5) . .
C57 C52 C20 122.7(5) . .
C53 C52 C20 119.1(5) . .
C52 C53 C54 120.7(6) . .
C52 C53 H53 119.6 . .
C54 C53 H53 119.6 . .
C55 C54 C53 119.3(5) . .
C55 C54 H54 120.4 . .
C53 C54 H54 120.4 . .
C54 C55 C56 120.1(5) . .
C54 C55 C58 119.2(5) . .
C56 C55 C58 120.6(5) . .
C57 C56 C55 120.3(5) . .
C57 C56 H56 119.9 . .
C55 C56 H56 119.9 . .
C56 C57 C52 121.1(5) . .
C56 C57 H57 119.4 . .
C52 C57 H57 119.4 . .
O60 C58 O59 121.4(5) . .
O60 C58 C55 119.5(5) . .
O59 C58 C55 119.1(5) . .
C58 O59 Dy1 174.6(4) . 2
C58 O60 Dy1 118.1(4) . .
N22 Cl61 N24 171.1(2) . .
N22 Cl61 N23 90.40(19) . .
N24 Cl61 N23 90.44(19) . .
N22 Cl61 N21 90.63(19) . .
N24 Cl61 N21 89.7(2) . .
N23 Cl61 N21 172.4(2) . .
C63 C62 C63 124.2(7) . 2
C63 C62 C75 117.9(4) . .
C63 C62 C75 117.9(4) 2 .
N73 C63 C62 125.4(5) . .
N73 C63 C64 110.0(5) . .
C62 C63 C64 124.6(5) . .
C65 C64 C63 106.8(5) . .
C65 C64 H64 126.6 . .
C63 C64 H64 126.6 . .
C64 C65 C66 107.8(5) . .
C64 C65 H65 126.1 . .
C66 C65 H65 126.1 . .
N73 C66 C67 125.9(5) . .
N73 C66 C65 109.5(5) . .
C67 C66 C65 124.4(5) . .
C68 C67 C66 125.3(5) . .
C68 C67 C81 118.4(5) . .
C66 C67 C81 116.3(5) . .
N74 C68 C67 125.4(5) . .
N74 C68 C69 109.5(5) . .
C67 C68 C69 125.0(5) . .
C70 C69 C68 108.6(5) . .
C70 C69 H69 125.7 . .
C68 C69 H69 125.7 . .
C69 C70 C71 106.2(5) . .
C69 C70 H70 126.9 . .
C71 C70 H70 126.9 . .
N74 C71 C72 126.9(5) . .
N74 C71 C70 108.7(5) . .
C72 C71 C70 124.1(6) . .
C71 C72 C71 122.5(8) . 2
C71 C72 C90 118.8(4) . .
C71 C72 C90 118.8(4) 2 .
C66 N73 C63 105.9(4) . .
C66 N73 Cl96 126.4(4) . .
C63 N73 Cl96 127.7(4) . .
C68 N74 C71 106.9(5) . .
C68 N74 Cl96 125.8(4) . .
C71 N74 Cl96 127.3(4) . .
C76 C75 C76 118.1(7) 2 .
C76 C75 C62 120.9(4) 2 .
C76 C75 C62 120.9(4) . .
C75 C76 C77 121.9(6) . .
C75 C76 H76 119.1 . .
C77 C76 H76 119.1 . .
C78 C77 C76 120.3(6) . .
C78 C77 H77 119.8 . .
C76 C77 H77 119.8 . .
C77 C78 C77 117.5(7) 2 .
C77 C78 C79 121.2(4) 2 .
C77 C78 C79 121.2(4) . .
O80 C79 O80 122.8(7) . 2
O80 C79 C78 118.6(4) . .
O80 C79 C78 118.6(4) 2 .
C79 O80 Dy1 142.9(4) . 1_565
C82 C81 C86 118.1(6) . .
C82 C81 C67 120.5(5) . .
C86 C81 C67 121.2(6) . .
C81 C82 C83 122.6(6) . .
C81 C82 H82 118.7 . .
C83 C82 H82 118.7 . .
C82 C83 C84 120.9(7) . .
C82 C83 H83 119.6 . .
C84 C83 H83 119.6 . .
C85 C84 C83 117.3(6) . .
C85 C84 C87 122.6(6) . .
C83 C84 C87 120.1(6) . .
C84 C85 C86 120.4(6) . .
C84 C85 H85 119.8 . .
C86 C85 H85 119.8 . .
C81 C86 C85 120.6(7) . .
C81 C86 H86 119.7 . .
C85 C86 H86 119.7 . .
O88 C87 O89 125.6(7) . .
O88 C87 C84 117.1(6) . .
O89 C87 C84 117.3(7) . .
C87 O89 Dy2 128.9(5) . .
C91 C90 C91 116.0(7) 2 .
C91 C90 C72 122.0(4) 2 .
C91 C90 C72 122.0(4) . .
C92 C91 C90 122.4(6) . .
C92 C91 H91 118.8 . .
C90 C91 H91 118.8 . .
C91 C92 C93 120.7(6) . .
C91 C92 H92 119.7 . .
C93 C92 H92 119.7 . .
C92 C93 C92 117.9(7) . 2
C92 C93 C94 121.1(4) . .
C92 C93 C94 121.1(4) 2 .
O95 C94 O95 124.3(7) 2 .
O95 C94 C93 117.8(4) 2 .
O95 C94 C93 117.8(4) . .
C94 O95 Dy1 141.8(4) . .
N73 Cl96 N73 89.5(3) . 2
N73 Cl96 N74 176.57(17) . 2
N73 Cl96 N74 90.91(18) 2 2
N73 Cl96 N74 90.91(18) . .
N73 Cl96 N74 176.57(17) 2 .
N74 Cl96 N74 88.9(3) 2 .
C98 O97 Dy1 130.8(4) . .
O97 C98 N99 125.3(7) . .
O97 C98 H98 117.3 . .
N99 C98 H98 117.3 . .
C98 N99 C100 121.8(6) . .
C98 N99 C101 121.7(7) . .
C100 N99 C101 116.4(6) . .
N99 C100 H10A 109.5 . .
N99 C100 H10B 109.5 . .
H10A C100 H10B 109.5 . .
N99 C100 H10C 109.5 . .
H10A C100 H10C 109.5 . .
H10B C100 H10C 109.5 . .
N99 C101 H10D 109.5 . .
N99 C101 H10E 109.5 . .
H10D C101 H10E 109.5 . .
N99 C101 H10F 109.5 . .
H10D C101 H10F 109.5 . .
H10E C101 H10F 109.5 . .
Dy2 O102 H10G 109.3 . .
Dy2 O102 H10H 107.9 . .
H10G O102 H10H 109.5 . .
Dy2 O103 H10I 108.9 . .
Dy2 O103 H10J 109.1 . .
H10I O103 H10J 109.5 . .

loop_
_geom_bond_atom_site_label_1
_geom_bond_atom_site_label_2
_geom_bond_distance
_geom_bond_site_symmetry_2
Dy1 O59 2.228(4) 2
Dy1 O60 2.299(4) .
Dy1 O80 2.317(4) 1_545
Dy1 O95 2.330(4) .
Dy1 O33 2.340(4) 6_566
Dy1 O42 2.372(4) 7
Dy1 O97 2.396(4) .
Dy1 Dy2 3.9763(4) 5_566
Dy2 O89 2.306(4) .
Dy2 O103 2.354(6) .
Dy2 O102 2.354(7) .
Dy2 O32 2.374(4) 2
Dy2 O50 2.392(5) 2_565
Dy2 O42 2.431(4) 3_456
Dy2 O51 2.447(5) 2_565
Dy2 O41 2.509(4) 3_456
Dy2 O33 2.758(4) 2
Dy2 C49 2.762(8) 2_565
Dy2 C40 2.828(5) 3_456
Dy2 C31 2.917(6) 2
C1 N21 1.377(7) .
C1 C20 1.389(8) .
C1 C2 1.435(8) .
C2 C3 1.326(9) .
C2 H2 0.9500 .
C3 C4 1.443(8) .
C3 H3 0.9500 .
C4 N21 1.360(7) .
C4 C5 1.415(8) .
C5 C6 1.399(8) .
C5 C25 1.486(8) .
C6 N22 1.359(7) .
C6 C7 1.446(8) .
C7 C8 1.343(8) .
C7 H7 0.9500 .
C8 C9 1.441(8) .
C8 H8 0.9500 .
C9 N22 1.381(7) .
C9 C10 1.393(8) .
C10 C11 1.422(8) .
C10 C34 1.482(7) .
C11 N23 1.370(7) .
C11 C12 1.405(8) .
C12 C13 1.348(9) .
C12 H12 0.9500 .
C13 C14 1.444(8) .
C13 H13 0.9500 .
C14 N23 1.370(7) .
C14 C15 1.401(8) .
C15 C16 1.411(8) .
C15 C43 1.494(9) .
C16 N24 1.386(7) .
C16 C17 1.441(8) .
C17 C18 1.349(8) .
C17 H17 0.9500 .
C18 C19 1.458(8) .
C18 H18 0.9500 .
C19 N24 1.381(7) .
C19 C20 1.404(8) .
C20 C52 1.485(8) .
N21 Cl61 1.998(5) .
N22 Cl61 1.981(5) .
N23 Cl61 1.990(5) .
N24 Cl61 1.985(5) .
C25 C26 1.379(8) .
C25 C30 1.391(8) .
C26 C27 1.357(8) .
C26 H26 0.9500 .
C27 C28 1.409(7) .
C27 H27 0.9500 .
C28 C29 1.391(8) .
C28 C31 1.478(8) .
C29 C30 1.377(9) .
C29 H29 0.9500 .
C30 H30 0.9500 .
C31 O32 1.223(7) .
C31 O33 1.297(7) .
C31 Dy2 2.917(6) 2
O32 Dy2 2.374(4) 2
O33 Dy1 2.340(4) 6_565
O33 Dy2 2.758(4) 2
C34 C35 1.390(8) .
C34 C39 1.395(8) .
C35 C36 1.387(8) .
C35 H35 0.9500 .
C36 C37 1.373(8) .
C36 H36 0.9500 .
C37 C38 1.379(8) .
C37 C40 1.505(7) .
C38 C39 1.393(8) .
C38 H38 0.9500 .
C39 H39 0.9500 .
C40 O41 1.259(6) .
C40 O42 1.275(6) .
C40 Dy2 2.828(5) 3_544
O41 Dy2 2.509(4) 3_544
O42 Dy1 2.372(4) 7
O42 Dy2 2.431(4) 3_544
C43 C48 1.368(8) .
C43 C44 1.366(8) .
C44 C45 1.377(9) .
C44 H44 0.9500 .
C45 C46 1.426(9) .
C45 H45 0.9500 .
C46 C47 1.382(10) .
C46 C49 1.506(11) .
C47 C48 1.393(9) .
C47 H47 0.9500 .
C48 H48 0.9500 .
C49 O50 1.242(8) .
C49 O51 1.279(8) .
C49 Dy2 2.761(8) 2_545
O50 Dy2 2.392(5) 2_545
O51 Dy2 2.447(5) 2_545
C52 C57 1.394(8) .
C52 C53 1.393(8) .
C53 C54 1.406(8) .
C53 H53 0.9500 .
C54 C55 1.370(8) .
C54 H54 0.9500 .
C55 C56 1.395(7) .
C55 C58 1.487(8) .
C56 C57 1.363(8) .
C56 H56 0.9500 .
C57 H57 0.9500 .
C58 O60 1.263(7) .
C58 O59 1.275(7) .
O59 Dy1 2.228(4) 2
C62 C63 1.393(6) .
C62 C63 1.394(6) 2
C62 C75 1.508(11) .
C63 N73 1.377(7) .
C63 C64 1.456(8) .
C64 C65 1.337(8) .
C64 H64 0.9500 .
C65 C66 1.450(8) .
C65 H65 0.9500 .
C66 N73 1.381(7) .
C66 C67 1.398(8) .
C67 C68 1.398(8) .
C67 C81 1.502(8) .
C68 N74 1.379(7) .
C68 C69 1.431(8) .
C69 C70 1.355(8) .
C69 H69 0.9500 .
C70 C71 1.471(8) .
C70 H70 0.9500 .
C71 N74 1.387(7) .
C71 C72 1.407(7) .
C72 C71 1.407(7) 2
C72 C90 1.472(11) .
N73 Cl96 2.006(5) .
N74 Cl96 2.044(5) .
C75 C76 1.372(7) 2
C75 C76 1.372(7) .
C76 C77 1.404(8) .
C76 H76 0.9500 .
C77 C78 1.404(7) .
C77 H77 0.9500 .
C78 C77 1.404(7) 2
C78 C79 1.460(11) .
C79 O80 1.262(5) .
C79 O80 1.262(5) 2
O80 Dy1 2.317(4) 1_565
C81 C82 1.347(9) .
C81 C86 1.384(9) .
C82 C83 1.365(9) .
C82 H82 0.9500 .
C83 C84 1.397(9) .
C83 H83 0.9500 .
C84 C85 1.384(10) .
C84 C87 1.521(9) .
C85 C86 1.402(9) .
C85 H85 0.9500 .
C86 H86 0.9500 .
C87 O88 1.243(10) .
C87 O89 1.260(8) .
C90 C91 1.403(7) 2
C90 C91 1.403(7) .
C91 C92 1.372(8) .
C91 H91 0.9500 .
C92 C93 1.399(7) .
C92 H92 0.9500 .
C93 C92 1.399(7) 2
C93 C94 1.515(11) .
C94 O95 1.268(5) 2
C94 O95 1.268(5) .
Cl96 N73 2.006(5) 2
Cl96 N74 2.044(5) 2
O97 C98 1.231(7) .
C98 N99 1.320(8) .
C98 H98 0.9500 .
N99 C100 1.428(9) .
N99 C101 1.475(9) .
C100 H10A 0.9800 .
C100 H10B 0.9800 .
C100 H10C 0.9800 .
C101 H10D 0.9800 .
C101 H10E 0.9800 .
C101 H10F 0.9800 .
O102 H10G 0.9600 .
O102 H10H 0.9600 .
O103 H10I 0.9600 .
O103 H10J 0.9600 .
